data_1532883
loop_
_publ_author_name
'Merlo, F.'
'Pani, M.'
'Fornasini, M.L.'

_publ_section_title
;
 Crystal structure and electrical properties of the new R2 T Si2 compounds
 (R = rare earths; T = Fe, Co)
;
_journal_name_full 'Journal of Alloys Compd.'
_journal_page_first 80
_journal_page_last 87
_journal_volume 372
_journal_year 2004
_chemical_formula_sum 'Co Er2 Si2'
_chemical_name_systematic 'Er2 Co Si2'
_space_group_IT_number 12
_symmetry_space_group_name_Hall '-C 2y'
_symmetry_space_group_name_H-M 'C 1 2/m 1'
_cell_angle_alpha 90
_cell_angle_beta 118.65
_cell_angle_gamma 90
_cell_formula_units_Z 4
_cell_length_a 10.285
_cell_length_b 4.114
_cell_length_c 9.884
_cell_volume 367.012
_citation_journal_id_ASTM JALCEU
_cod_data_source_file Merlo_JALCEU_2004_1476.cif
_cod_data_source_block Co1Er2Si2
_cod_original_cell_volume 367.0122
_cod_original_formula_sum 'Co1 Er2 Si2'
_cod_database_code 1532883

loop_
_symmetry_equiv_pos_as_xyz
x,y,z
-x,y,-z
-x,-y,-z
x,-y,z
x+1/2,y+1/2,z
-x+1/2,y+1/2,-z
-x+1/2,-y+1/2,-z
x+1/2,-y+1/2,z

loop_
_atom_site_label
_atom_site_type_symbol
_atom_site_fract_x
_atom_site_fract_y
_atom_site_fract_z
_atom_site_occupancy
_atom_site_U_iso_or_equiv
Er1 Er 0.00122 0 0.32784 1 0.0
Co1 Co 0.2732 0 0.6289 1 0.0
Si2 Si 0.4911 0 0.1228 1 0.0
Si1 Si 0.3535 0 0.435 1 0.0
Er2 Er 0.18766 0 0.10767 1 0.0
